data_4029484
loop_
_publ_author_name
'Bera, Milan'
'Roy, Sujit'

_publ_section_title
;
 Silver(I)-catalyzed dual activation of propargylic alcohol and
 aziridine/azetidine: triggering ring-opening and endo-selective
 ring-closing in a cascade.
;
_journal_issue 22
_journal_name_full 'The Journal of organic chemistry'
_journal_page_first 8814
_journal_page_last 8817
_journal_paper_doi 10.1021/jo901877f
_journal_volume 74
_journal_year 2009
_chemical_formula_sum 'C16 H24 Ag F6 P'
_chemical_formula_weight 469.20
_chemical_name_systematic
;
 ?
;
_space_group_IT_number 64
_symmetry_space_group_name_Hall '-C 2ac 2'
_symmetry_space_group_name_H-M 'C m c e'
_atom_sites_solution_hydrogens geom
_atom_sites_solution_primary direct
_atom_sites_solution_secondary difmap
_audit_creation_method SHELXL-97
_cell_angle_alpha 90.00
_cell_angle_beta 90.00
_cell_angle_gamma 90.00
_cell_formula_units_Z 8
_cell_length_a 10.839(2)
_cell_length_b 15.667(3)
_cell_length_c 21.444(4)
_cell_measurement_temperature 293(2)
_cell_volume 3641.5(12)
_computing_structure_refinement 'SHELXL-97 (Sheldrick, 1997)'
_diffrn_ambient_temperature 293(2)
_diffrn_measured_fraction_theta_full 0.943
_diffrn_measured_fraction_theta_max 0.943
_diffrn_radiation_monochromator graphite
_diffrn_radiation_source 'fine-focus sealed tube'
_diffrn_radiation_type MoK\a
_diffrn_radiation_wavelength 0.71073
_diffrn_reflns_av_R_equivalents 0.0327
_diffrn_reflns_av_sigmaI/netI 0.0200
_diffrn_reflns_limit_h_max 15
_diffrn_reflns_limit_h_min -15
_diffrn_reflns_limit_k_max 19
_diffrn_reflns_limit_k_min -19
_diffrn_reflns_limit_l_max 30
_diffrn_reflns_limit_l_min -31
_diffrn_reflns_number 26486
_diffrn_reflns_theta_full 31.15
_diffrn_reflns_theta_max 31.15
_diffrn_reflns_theta_min 1.90
_exptl_absorpt_coefficient_mu 1.247
_exptl_crystal_density_diffrn 1.712
_exptl_crystal_density_method 'not measured'
_exptl_crystal_F_000 1888
_refine_diff_density_max 0.339
_refine_diff_density_min -0.648
_refine_diff_density_rms 0.108
_refine_ls_extinction_method none
_refine_ls_goodness_of_fit_ref 1.029
_refine_ls_hydrogen_treatment mixed
_refine_ls_matrix_type full
_refine_ls_number_parameters 115
_refine_ls_number_reflns 2908
_refine_ls_number_restraints 0
_refine_ls_restrained_S_all 1.029
_refine_ls_R_factor_all 0.0807
_refine_ls_R_factor_gt 0.0506
_refine_ls_shift/su_max 0.004
_refine_ls_shift/su_mean 0.001
_refine_ls_structure_factor_coef Fsqd
_refine_ls_weighting_details 'calc w=1/[\s^2^(Fo^2^)+(0.0811P)^2^+2.5690P] where P=(Fo^2^+2Fc^2^)/3'
_refine_ls_weighting_scheme calc
_refine_ls_wR_factor_gt 0.1318
_refine_ls_wR_factor_ref 0.1531
_reflns_number_gt 1809
_reflns_number_total 2908
_reflns_threshold_expression >2sigma(I)
_cod_data_source_file '[Ag(COD)2]PF6.cif'
_cod_data_source_block srmb_ag_cod_0m
_cod_depositor_comments
;

2021-04-11
Space group name changed to comply with IUCR recomendations
                 miguel
;
_cod_original_sg_symbol_H-M 'C m c a'
_cod_original_cell_volume 3641.3(11)
_cod_database_code 4029484

loop_
_symmetry_equiv_pos_as_xyz
'x, y, z'
'-x+1/2, -y, z+1/2'
'x, -y, -z'
'-x+1/2, y, -z+1/2'
'x+1/2, y+1/2, z'
'-x+1, -y+1/2, z+1/2'
'x+1/2, -y+1/2, -z'
'-x+1, y+1/2, -z+1/2'
'-x, -y, -z'
'x-1/2, y, -z-1/2'
'-x, y, z'
'x-1/2, -y, z-1/2'
'-x+1/2, -y+1/2, -z'
'x, y+1/2, -z-1/2'
'-x+1/2, y+1/2, z'
'x, -y+1/2, z-1/2'

loop_
_atom_site_label
_atom_site_type_symbol
_atom_site_fract_x
_atom_site_fract_y
_atom_site_fract_z
_atom_site_U_iso_or_equiv
_atom_site_adp_type
_atom_site_occupancy
_atom_site_symmetry_multiplicity
_atom_site_calc_flag
_atom_site_refinement_flags
C3 C 0.3609(3) 0.8508(2) 0.1022(2) 0.0760(10) Uani 1 1 d .
H3 H 0.2827 0.8340 0.0828 0.091 Uiso 1 1 calc R
C2 C 0.3603(3) 0.8460(2) 0.1636(2) 0.0813(10) Uani 1 1 d .
H2 H 0.2819 0.8261 0.1811 0.098 Uiso 1 1 calc R
C4 C 0.4350(4) 0.9099(4) 0.0642(2) 0.1145(17) Uani 1 1 d .
H4A H 0.4095 0.9016 0.0213 0.137 Uiso 1 1 calc R
H4B H 0.4095 0.9671 0.0757 0.137 Uiso 1 1 calc R
C1 C 0.4345(4) 0.8991(4) 0.2075(2) 0.131(2) Uani 1 1 d .
H1A H 0.4088 0.9578 0.2012 0.157 Uiso 1 1 calc R
H1B H 0.4088 0.8834 0.2493 0.157 Uiso 1 1 calc R
P1 P 0.0000 0.71991(8) 0.12373(5) 0.0586(3) Uani 1 2 d S
F1 F 0.0000 0.8192(3) 0.12619(19) 0.146(2) Uani 1 2 d S
F2 F 0.1030(3) 0.7244(2) 0.07182(14) 0.1169(11) Uani 1 1 d .
F3 F 0.1027(3) 0.7173(2) 0.17594(14) 0.1251(12) Uani 1 1 d .
C11 C 0.3575(5) 0.5481(4) 0.1475(3) 0.135(2) Uani 1 1 d .
H11A H 0.3737 0.4885 0.1565 0.162 Uiso 1 1 calc R
H11B H 0.2737 0.5594 0.1611 0.162 Uiso 1 1 calc R
C12 C 0.3577(5) 0.5562(4) 0.0823(2) 0.127(2) Uani 1 1 d .
H12A H 0.2739 0.5704 0.0703 0.152 Uiso 1 1 calc R
H12B H 0.3742 0.4998 0.0657 0.152 Uiso 1 1 calc R
F4 F 0.0000 0.6215(3) 0.1207(2) 0.145(2) Uani 1 2 d S
C25 C 0.4390(4) 0.5981(2) 0.18868(16) 0.0811(11) Uani 1 1 d .
H25 H 0.4025 0.6112 0.2294 0.097 Uiso 1 1 calc R
C22 C 0.4394(4) 0.6159(3) 0.04792(16) 0.0896(12) Uani 1 1 d .
H22 H 0.4025 0.6395 0.0099 0.107 Uiso 1 1 calc R
Ag1 Ag 0.5000 0.72743(2) 0.127744(17) 0.0701(2) Uani 1 2 d S

loop_
_atom_site_aniso_label
_atom_site_aniso_U_11
_atom_site_aniso_U_22
_atom_site_aniso_U_33
_atom_site_aniso_U_23
_atom_site_aniso_U_13
_atom_site_aniso_U_12
C3 0.0555(17) 0.062(2) 0.110(3) -0.0131(19) -0.0209(18) 0.0111(15)
C2 0.0611(19) 0.064(2) 0.119(3) 0.006(2) 0.0298(19) 0.0111(16)
C4 0.127(3) 0.112(4) 0.104(3) 0.042(3) 0.006(3) 0.037(3)
C1 0.144(4) 0.151(5) 0.098(3) -0.054(3) -0.010(3) 0.059(4)
P1 0.0620(7) 0.0521(7) 0.0617(7) 0.0026(5) 0.000 0.000
F1 0.230(7) 0.054(3) 0.153(5) -0.001(2) 0.000 0.000
F2 0.0893(16) 0.155(3) 0.1063(19) 0.0085(17) 0.0302(14) -0.0005(16)
F3 0.1110(19) 0.158(3) 0.106(2) 0.0258(17) -0.0415(16) -0.0206(18)
C11 0.128(4) 0.137(5) 0.138(4) 0.045(4) -0.023(4) -0.075(4)
C12 0.109(3) 0.141(5) 0.131(4) -0.031(4) -0.014(3) -0.059(4)
F4 0.155(4) 0.050(2) 0.230(6) -0.003(3) 0.000 0.000
C25 0.122(3) 0.060(2) 0.0615(17) 0.0129(16) 0.0216(17) 0.0037(19)
C22 0.133(3) 0.075(3) 0.0603(18) -0.0105(17) -0.0269(19) 0.012(2)
Ag1 0.0890(3) 0.0321(2) 0.0892(3) -0.00206(14) 0.000 0.000

loop_
_atom_type_symbol
_atom_type_description
_atom_type_scat_dispersion_real
_atom_type_scat_dispersion_imag
_atom_type_scat_source
C C 0.0030 0.0020 'International Tables Vol C Tables 4.2.6.8 and 6.1.1.4'
H H 0.0000 0.0000 'International Tables Vol C Tables 4.2.6.8 and 6.1.1.4'
Ag Ag -0.8970 1.1020 'International Tables Vol C Tables 4.2.6.8 and 6.1.1.4'
F F 0.0170 0.0100 'International Tables Vol C Tables 4.2.6.8 and 6.1.1.4'
P P 0.1020 0.0940 'International Tables Vol C Tables 4.2.6.8 and 6.1.1.4'
O O 0.0110 0.0060 'International Tables Vol C Tables 4.2.6.8 and 6.1.1.4'

loop_
_geom_angle_atom_site_label_1
_geom_angle_atom_site_label_2
_geom_angle_atom_site_label_3
_geom_angle
_geom_angle_site_symmetry_1
_geom_angle_site_symmetry_3
C2 C3 C4 126.2(4) . .
C2 C3 Ag1 75.0(2) . .
C4 C3 Ag1 106.1(2) . .
C3 C2 C1 126.6(4) . .
C3 C2 Ag1 74.6(2) . .
C1 C2 Ag1 106.3(3) . .
C4 C4 C3 123.1(2) 11_655 .
C1 C1 C2 122.6(2) 11_655 .
F4 P1 F1 179.5(3) . .
F4 P1 F2 90.84(18) . 11
F1 P1 F2 88.81(17) . 11
F4 P1 F2 90.84(18) . .
F1 P1 F2 88.81(17) . .
F2 P1 F2 90.1(2) 11 .
F4 P1 F3 90.24(18) . .
F1 P1 F3 90.12(17) . .
F2 P1 F3 178.9(2) 11 .
F2 P1 F3 90.2(2) . .
F4 P1 F3 90.24(18) . 11
F1 P1 F3 90.12(17) . 11
F2 P1 F3 90.2(2) 11 11
F2 P1 F3 178.9(2) . 11
F3 P1 F3 89.6(3) . 11
C12 C11 C25 123.1(4) . .
C11 C12 C22 123.6(4) . .
C25 C25 C11 126.8(3) 11_655 .
C25 C25 Ag1 74.65(9) 11_655 .
C11 C25 Ag1 106.1(3) . .
C22 C22 C12 126.6(3) 11_655 .
C22 C22 Ag1 74.97(10) 11_655 .
C12 C22 Ag1 104.7(3) . .
C25 Ag1 C25 30.70(19) 11_655 .
C25 Ag1 C3 125.34(13) 11_655 11_655
C25 Ag1 C3 153.68(15) . 11_655
C25 Ag1 C3 153.68(15) 11_655 .
C25 Ag1 C3 125.34(13) . .
C3 Ag1 C3 73.81(18) 11_655 .
C25 Ag1 C2 106.19(13) 11_655 11_655
C25 Ag1 C2 126.68(14) . 11_655
C3 Ag1 C2 30.43(14) 11_655 11_655
C3 Ag1 C2 81.96(13) . 11_655
C25 Ag1 C2 126.68(14) 11_655 .
C25 Ag1 C2 106.19(13) . .
C3 Ag1 C2 81.96(13) 11_655 .
C3 Ag1 C2 30.43(14) . .
C2 Ag1 C2 73.96(19) 11_655 .
C25 Ag1 C22 82.12(13) 11_655 .
C25 Ag1 C22 74.08(14) . .
C3 Ag1 C22 122.62(14) 11_655 .
C3 Ag1 C22 103.15(12) . .
C2 Ag1 C22 150.68(15) 11_655 .
C2 Ag1 C22 124.04(14) . .
C25 Ag1 C22 74.08(14) 11_655 11_655
C25 Ag1 C22 82.12(13) . 11_655
C3 Ag1 C22 103.15(12) 11_655 11_655
C3 Ag1 C22 122.62(14) . 11_655
C2 Ag1 C22 124.04(14) 11_655 11_655
C2 Ag1 C22 150.68(15) . 11_655
C22 Ag1 C22 30.07(19) . 11_655

loop_
_geom_bond_atom_site_label_1
_geom_bond_atom_site_label_2
_geom_bond_distance
_geom_bond_site_symmetry_2
C3 C2 1.320(6) .
C3 C4 1.473(6) .
C3 Ag1 2.511(3) .
C2 C1 1.490(6) .
C2 Ag1 2.517(3) .
C4 C4 1.408(9) 11_655
C1 C1 1.420(10) 11_655
P1 F4 1.544(5) .
P1 F1 1.556(6) .
P1 F2 1.578(3) 11
P1 F2 1.578(3) .
P1 F3 1.579(3) .
P1 F3 1.579(3) 11
C11 C12 1.405(7) .
C11 C25 1.474(6) .
C12 C22 1.483(6) .
C25 C25 1.323(8) 11_655
C25 Ag1 2.500(3) .
C22 C22 1.314(9) 11_655
C22 Ag1 2.532(4) .
Ag1 C25 2.500(3) 11_655
Ag1 C3 2.511(3) 11_655
Ag1 C2 2.517(3) 11_655
Ag1 C22 2.532(4) 11_655
